data_7158629
loop_
_publ_author_name
'Wong, Man Kin'
'Cui, Jian-Fang'
'Yu, Qiong'
'O, Wa-Yi'
'Huang, Liwu'
'Yang, Bin'

_publ_section_title
;
 Synthesis of 1H-Isoindoliums by Electrophile-Mediated Cascade
 Cyclization/Iodination of Propargylamine-based 1,6-Diynes
;
_journal_name_full 'Organic &amp; Biomolecular Chemistry'
_journal_paper_doi 10.1039/D2OB00316C
_journal_year 2022
_chemical_formula_sum 'C21 H18 Cl F6 I N O P'
_chemical_formula_weight 607.68
_space_group_IT_number 14
_space_group_name_Hall '-P 2yn'
_space_group_name_H-M_alt 'P 1 21/n 1'
_symmetry_cell_setting monoclinic
_symmetry_space_group_name_H-M 'P 1 21/n 1'
_atom_sites_solution_hydrogens geom
_atom_sites_solution_primary direct
_atom_sites_solution_secondary difmap
_audit_creation_method SHELXL-97
_audit_update_record
;
2019-06-28 deposited with the CCDC.	2022-04-06 downloaded from the CCDC.
;
_cell_angle_alpha 90.00
_cell_angle_beta 93.944(3)
_cell_angle_gamma 90.00
_cell_formula_units_Z 4
_cell_length_a 10.0081(9)
_cell_length_b 12.9824(11)
_cell_length_c 17.1316(16)
_cell_measurement_reflns_used 9631
_cell_measurement_temperature 294(2)
_cell_measurement_theta_max 26.77
_cell_measurement_theta_min 2.38
_cell_volume 2220.6(3)
_computing_cell_refinement 'Bruker APEX3'
_computing_data_collection 'Bruker APEX3'
_computing_data_reduction 'Bruker SAINT'
_computing_molecular_graphics 'Bruker SHELXTL'
_computing_publication_material 'Bruker SHELXTL'
_computing_structure_refinement 'SHELXL-97 (Sheldrick, 1997)'
_computing_structure_solution 'SHELXS-97 (Sheldrick, 1990)'
_diffrn_ambient_temperature 294(2)
_diffrn_measured_fraction_theta_full 0.997
_diffrn_measured_fraction_theta_max 0.997
_diffrn_measurement_device_type 'D8_VENTURE PHOTOS 100 area detector'
_diffrn_measurement_method 'phi and omega scans'
_diffrn_radiation_monochromator graphite
_diffrn_radiation_source 'fine-focus sealed tube'
_diffrn_radiation_type MoK\a
_diffrn_radiation_wavelength 0.71073
_diffrn_reflns_av_R_equivalents 0.0399
_diffrn_reflns_av_sigmaI/netI 0.0216
_diffrn_reflns_limit_h_max 13
_diffrn_reflns_limit_h_min -12
_diffrn_reflns_limit_k_max 16
_diffrn_reflns_limit_k_min -16
_diffrn_reflns_limit_l_max 22
_diffrn_reflns_limit_l_min -22
_diffrn_reflns_number 64193
_diffrn_reflns_theta_full 27.53
_diffrn_reflns_theta_max 27.53
_diffrn_reflns_theta_min 2.29
_exptl_absorpt_coefficient_mu 1.699
_exptl_absorpt_correction_T_max 0.7456
_exptl_absorpt_correction_T_min 0.6764
_exptl_absorpt_correction_type multi-scan
_exptl_absorpt_process_details SAINT
_exptl_crystal_colour colourless
_exptl_crystal_density_diffrn 1.818
_exptl_crystal_density_method 'not measured'
_exptl_crystal_description PRISM
_exptl_crystal_F_000 1192
_exptl_crystal_size_max 0.16
_exptl_crystal_size_mid 0.12
_exptl_crystal_size_min 0.08
_refine_diff_density_max 1.010
_refine_diff_density_min -0.928
_refine_diff_density_rms 0.114
_refine_ls_extinction_coef 0.0006(3)
_refine_ls_extinction_expression Fc^*^=kFc[1+0.001xFc^2^\l^3^/sin(2\q)]^-1/4^
_refine_ls_extinction_method SHELXL
_refine_ls_goodness_of_fit_ref 1.000
_refine_ls_hydrogen_treatment mixed
_refine_ls_matrix_type full
_refine_ls_number_parameters 312
_refine_ls_number_reflns 5096
_refine_ls_number_restraints 15
_refine_ls_restrained_S_all 1.009
_refine_ls_R_factor_all 0.0799
_refine_ls_R_factor_gt 0.0622
_refine_ls_shift/su_max 0.001
_refine_ls_shift/su_mean 0.000
_refine_ls_structure_factor_coef Fsqd
_refine_ls_weighting_details 'calc w=1/[\s^2^(Fo^2^)+(0.0812P)^2^+10.6500P] where P=(Fo^2^+2Fc^2^)/3'
_refine_ls_weighting_scheme calc
_refine_ls_wR_factor_gt 0.1739
_refine_ls_wR_factor_ref 0.1851
_reflns_number_gt 3940
_reflns_number_total 5096
_reflns_threshold_expression >2sigma(I)
_cod_data_source_file d2ob00316c2.cif
_cod_data_source_block cjf21
_cod_depositor_comments
;
The following automatic conversions were performed:

data item '_symmetry_cell_setting' value 'Monoclinic' was changed to
'monoclinic' in accordance with the
/home/data/users/saulius/crontab/automatic-downloads/rss-feeds/RSC/lib/dictionaries/cif_core.dic
dictionary named 'cif_core.dic' version 2.4.2 last updated on
2011-04-26.

Automatic conversion script
Id: cif_fix_values 7556 2019-12-06 15:28:31Z antanas 
;
_cod_original_sg_symbol_H-M P2(1)/n
_cod_database_code 7158629

loop_
_symmetry_equiv_pos_as_xyz
'x, y, z'
'-x+1/2, y+1/2, -z+1/2'
'-x, -y, -z'
'x-1/2, -y-1/2, z-1/2'

loop_
_atom_site_label
_atom_site_type_symbol
_atom_site_fract_x
_atom_site_fract_y
_atom_site_fract_z
_atom_site_U_iso_or_equiv
_atom_site_adp_type
_atom_site_occupancy
_atom_site_symmetry_multiplicity
_atom_site_calc_flag
_atom_site_refinement_flags
_atom_site_disorder_assembly
_atom_site_disorder_group
I1 I 1.30285(3) 0.56073(3) 0.06660(2) 0.07115(11) Uani 1 1 d . . .
Cl1 Cl 0.19622(14) 0.12441(11) 0.17844(11) 0.0865(5) Uani 1 1 d . . .
O1 O 0.9809(3) 0.2825(2) 0.30078(19) 0.0585(8) Uani 1 1 d . . .
N1 N 0.9576(3) 0.4521(2) 0.19319(18) 0.0390(7) Uani 1 1 d . . .
C1 C 0.8185(4) 0.4997(3) 0.1841(2) 0.0465(10) Uani 1 1 d . . .
C2 C 0.8247(4) 0.5855(3) 0.1303(2) 0.0447(9) Uani 1 1 d . . .
C3 C 0.7248(5) 0.6514(4) 0.1060(3) 0.0585(12) Uani 1 1 d . . .
H3A H 0.654(5) 0.641(4) 0.123(3) 0.053(13) Uiso 1 1 d . . .
C4 C 0.7534(6) 0.7304(4) 0.0561(3) 0.0669(14) Uani 1 1 d . . .
H4A H 0.6857 0.7757 0.0387 0.080 Uiso 1 1 calc R . .
C5 C 0.8810(6) 0.7434(4) 0.0317(3) 0.0687(14) Uani 1 1 d . . .
H5A H 0.8988 0.7984 -0.0007 0.082 Uiso 1 1 calc R . .
C6 C 0.9808(5) 0.6767(4) 0.0546(3) 0.0580(12) Uani 1 1 d . . .
H6A H 1.0659 0.6847 0.0368 0.070 Uiso 1 1 calc R . .
C7 C 0.9542(4) 0.5958(3) 0.1051(2) 0.0447(9) Uani 1 1 d . . .
C8 C 1.0409(4) 0.5160(3) 0.1394(2) 0.0428(9) Uani 1 1 d . . .
C9 C 1.1664(4) 0.4889(3) 0.1335(3) 0.0506(10) Uani 1 1 d . . .
H9A H 1.1966 0.4317 0.1623 0.061 Uiso 1 1 calc R . .
C10 C 1.0171(4) 0.4613(3) 0.2770(2) 0.0503(10) Uani 1 1 d . . .
H10A H 1.1135 0.4532 0.2777 0.055(13) Uiso 1 1 calc R . .
H10B H 0.9988 0.5296 0.2966 0.066 Uiso 1 1 calc R . .
C11 C 0.9620(4) 0.3828(4) 0.3299(2) 0.0545(11) Uani 1 1 d . . .
H11A H 1.0066 0.3889 0.3818 0.090(18) Uiso 1 1 calc R . .
H11B H 0.8672 0.3952 0.3340 0.108 Uiso 1 1 calc R . .
C12 C 0.9040(4) 0.2695(3) 0.2286(3) 0.0541(11) Uani 1 1 d . . .
H12A H 0.8107 0.2847 0.2358 0.065 Uiso 1 1 calc R . .
H12B H 0.9099 0.1985 0.2115 0.065 Uiso 1 1 calc R . .
C13 C 0.9542(4) 0.3400(3) 0.1670(2) 0.0478(10) Uani 1 1 d . . .
H13B H 1.055(5) 0.324(4) 0.160(3) 0.076(16) Uiso 1 1 d . . .
H13A H 0.904(5) 0.336(4) 0.113(3) 0.064(14) Uiso 1 1 d . . .
C14 C 0.7174(4) 0.4664(3) 0.2203(3) 0.0532(11) Uani 1 1 d . . .
C15 C 0.6124(5) 0.4440(4) 0.2590(3) 0.0585(12) Uani 1 1 d . . .
H15A H 0.6019 0.4806 0.3048 0.070 Uiso 1 1 calc R . .
C16 C 0.5104(4) 0.3666(4) 0.2365(3) 0.0510(10) Uani 1 1 d . . .
C17 C 0.4123(4) 0.3447(3) 0.2867(3) 0.0520(11) Uani 1 1 d . . .
H17A H 0.4116 0.3810 0.3335 0.062 Uiso 1 1 calc R . .
C18 C 0.3153(4) 0.2712(4) 0.2701(3) 0.0544(11) Uani 1 1 d . . .
H18A H 0.244(4) 0.261(3) 0.306(2) 0.051(12) Uiso 1 1 d . . .
C19 C 0.3163(4) 0.2172(3) 0.2016(3) 0.0562(12) Uani 1 1 d . . .
C20 C 0.4143(5) 0.2380(4) 0.1490(3) 0.0662(14) Uani 1 1 d . . .
H20A H 0.415(5) 0.203(4) 0.113(3) 0.056(13) Uiso 1 1 d . . .
C21 C 0.5096(5) 0.3104(4) 0.1676(3) 0.0614(13) Uani 1 1 d . . .
H21A H 0.5760 0.3224 0.1333 0.074 Uiso 1 1 calc R . .
P1 P 0.73726(10) 0.10276(8) 0.03537(6) 0.0452(2) Uani 1 1 d D . .
F1 F 0.5884(5) 0.1252(7) 0.0150(3) 0.197(3) Uani 1 1 d D . .
F2 F 0.7047(4) 0.0977(3) 0.1255(2) 0.1044(12) Uani 1 1 d D . .
F3 F 0.8893(5) 0.1051(9) 0.0598(4) 0.231(4) Uani 1 1 d D . .
F4 F 0.7701(5) 0.1156(4) -0.0530(2) 0.1224(16) Uani 1 1 d D . .
F5 F 0.7533(8) 0.2223(4) 0.0485(3) 0.189(3) Uani 1 1 d D . .
F6 F 0.7370(10) -0.0138(4) 0.0301(4) 0.271(4) Uani 1 1 d D . .

loop_
_atom_site_aniso_label
_atom_site_aniso_U_11
_atom_site_aniso_U_22
_atom_site_aniso_U_33
_atom_site_aniso_U_23
_atom_site_aniso_U_13
_atom_site_aniso_U_12
I1 0.05965(17) 0.0743(2) 0.0824(2) 0.01175(16) 0.02585(15) -0.00815(15)
Cl1 0.0621(7) 0.0558(7) 0.1380(13) -0.0049(8) -0.0196(8) 0.0004(6)
O1 0.0522(15) 0.0595(17) 0.0630(17) 0.0216(14) -0.0022(14) -0.0038(14)
N1 0.0363(14) 0.0374(15) 0.0436(16) 0.0029(12) 0.0040(12) -0.0052(12)
C1 0.0401(18) 0.048(2) 0.052(2) -0.0023(17) 0.0051(16) -0.0043(16)
C2 0.0487(19) 0.0425(19) 0.0424(19) -0.0043(16) -0.0004(16) 0.0038(16)
C3 0.063(2) 0.057(2) 0.055(2) -0.005(2) 0.006(2) 0.010(2)
C4 0.084(3) 0.061(3) 0.056(3) 0.002(2) 0.000(2) 0.029(2)
C5 0.092(3) 0.057(3) 0.058(3) 0.012(2) 0.006(2) 0.007(3)
C6 0.070(3) 0.053(2) 0.052(2) 0.0056(19) 0.012(2) 0.002(2)
C7 0.056(2) 0.0367(18) 0.0410(18) -0.0002(15) 0.0010(16) -0.0025(17)
C8 0.0432(18) 0.0378(18) 0.0479(19) 0.0015(16) 0.0059(15) -0.0078(15)
C9 0.049(2) 0.044(2) 0.059(2) 0.0089(18) 0.0080(18) -0.0054(17)
C10 0.051(2) 0.053(2) 0.046(2) -0.0061(18) -0.0033(17) -0.0131(18)
C11 0.052(2) 0.067(3) 0.043(2) 0.006(2) -0.0017(17) -0.007(2)
C12 0.049(2) 0.042(2) 0.072(3) 0.002(2) 0.009(2) -0.0064(17)
C13 0.053(2) 0.0388(19) 0.051(2) -0.0023(17) 0.0003(18) -0.0015(17)
C14 0.044(2) 0.054(2) 0.062(2) 0.005(2) 0.0021(18) -0.0004(18)
C15 0.052(2) 0.060(3) 0.064(3) 0.002(2) 0.007(2) 0.004(2)
C16 0.0403(18) 0.058(2) 0.056(2) 0.0070(19) 0.0079(17) 0.0065(17)
C17 0.047(2) 0.053(2) 0.057(2) 0.0078(19) 0.0082(18) 0.0058(18)
C18 0.047(2) 0.057(2) 0.060(2) 0.013(2) 0.0121(18) 0.0050(19)
C19 0.0405(19) 0.051(2) 0.076(3) 0.013(2) -0.0073(19) 0.0082(17)
C20 0.062(3) 0.075(3) 0.059(3) -0.010(2) -0.007(2) 0.013(2)
C21 0.053(2) 0.077(3) 0.055(2) 0.005(2) 0.0125(19) -0.001(2)
P1 0.0516(5) 0.0457(5) 0.0383(5) 0.0097(4) 0.0037(4) -0.0139(4)
F1 0.103(3) 0.397(9) 0.090(3) -0.060(4) -0.007(2) 0.048(5)
F2 0.121(3) 0.119(3) 0.076(2) 0.030(2) 0.0291(19) 0.010(2)
F3 0.088(3) 0.470(13) 0.138(4) 0.027(7) 0.025(3) 0.012(6)
F4 0.148(3) 0.161(4) 0.0620(19) 0.003(2) 0.038(2) -0.020(3)
F5 0.342(7) 0.116(3) 0.113(3) -0.004(3) 0.050(4) -0.104(4)
F6 0.522(11) 0.067(3) 0.252(6) -0.017(3) 0.232(7) -0.013(5)

loop_
_atom_type_symbol
_atom_type_description
_atom_type_scat_dispersion_real
_atom_type_scat_dispersion_imag
_atom_type_scat_source
C C 0.0033 0.0016 'International Tables Vol C Tables 4.2.6.8 and 6.1.1.4'
H H 0.0000 0.0000 'International Tables Vol C Tables 4.2.6.8 and 6.1.1.4'
N N 0.0061 0.0033 'International Tables Vol C Tables 4.2.6.8 and 6.1.1.4'
O O 0.0106 0.0060 'International Tables Vol C Tables 4.2.6.8 and 6.1.1.4'
F F 0.0171 0.0103 'International Tables Vol C Tables 4.2.6.8 and 6.1.1.4'
P P 0.1023 0.0942 'International Tables Vol C Tables 4.2.6.8 and 6.1.1.4'
Cl Cl 0.1484 0.1585 'International Tables Vol C Tables 4.2.6.8 and 6.1.1.4'
I I -0.4742 1.8119 'International Tables Vol C Tables 4.2.6.8 and 6.1.1.4'

loop_
_geom_angle_atom_site_label_1
_geom_angle_atom_site_label_2
_geom_angle_atom_site_label_3
_geom_angle
_geom_angle_site_symmetry_1
_geom_angle_site_symmetry_3
_geom_angle_publ_flag
C11 O1 C12 109.8(3) . . ?
C1 N1 C10 111.2(3) . . ?
C1 N1 C13 110.9(3) . . ?
C10 N1 C13 110.7(3) . . ?
C1 N1 C8 104.5(3) . . ?
C10 N1 C8 109.4(3) . . ?
C13 N1 C8 110.1(3) . . ?
C14 C1 C2 129.0(4) . . ?
C14 C1 N1 123.6(4) . . ?
C2 C1 N1 107.4(3) . . ?
C3 C2 C7 121.5(4) . . ?
C3 C2 C1 128.0(4) . . ?
C7 C2 C1 110.5(3) . . ?
C2 C3 C4 118.6(5) . . ?
C2 C3 H3A 115(3) . . ?
C4 C3 H3A 126(3) . . ?
C3 C4 C5 120.9(5) . . ?
C3 C4 H4A 119.5 . . ?
C5 C4 H4A 119.5 . . ?
C6 C5 C4 120.7(5) . . ?
C6 C5 H5A 119.6 . . ?
C4 C5 H5A 119.6 . . ?
C5 C6 C7 119.3(5) . . ?
C5 C6 H6A 120.3 . . ?
C7 C6 H6A 120.3 . . ?
C6 C7 C2 118.8(4) . . ?
C6 C7 C8 130.8(4) . . ?
C2 C7 C8 110.4(3) . . ?
C9 C8 C7 135.1(4) . . ?
C9 C8 N1 117.7(3) . . ?
C7 C8 N1 107.2(3) . . ?
C8 C9 I1 126.4(3) . . ?
C8 C9 H9A 116.8 . . ?
I1 C9 H9A 116.8 . . ?
C11 C10 N1 112.4(3) . . ?
C11 C10 H10A 109.1 . . ?
N1 C10 H10A 109.1 . . ?
C11 C10 H10B 109.1 . . ?
N1 C10 H10B 109.1 . . ?
H10A C10 H10B 107.8 . . ?
O1 C11 C10 110.6(4) . . ?
O1 C11 H11A 109.5 . . ?
C10 C11 H11A 109.5 . . ?
O1 C11 H11B 109.5 . . ?
C10 C11 H11B 109.5 . . ?
H11A C11 H11B 108.1 . . ?
O1 C12 C13 110.5(3) . . ?
O1 C12 H12A 109.5 . . ?
C13 C12 H12A 109.5 . . ?
O1 C12 H12B 109.5 . . ?
C13 C12 H12B 109.5 . . ?
H12A C12 H12B 108.1 . . ?
C12 C13 N1 112.0(3) . . ?
C12 C13 H13B 109(3) . . ?
N1 C13 H13B 103(3) . . ?
C12 C13 H13A 116(3) . . ?
N1 C13 H13A 108(3) . . ?
H13B C13 H13A 107(4) . . ?
C1 C14 C15 173.2(5) . . ?
C14 C15 C16 125.9(5) . . ?
C14 C15 H15A 117.1 . . ?
C16 C15 H15A 117.1 . . ?
C17 C16 C21 117.4(4) . . ?
C17 C16 C15 119.4(4) . . ?
C21 C16 C15 123.2(4) . . ?
C18 C17 C16 122.4(4) . . ?
C18 C17 H17A 118.8 . . ?
C16 C17 H17A 118.8 . . ?
C19 C18 C17 119.1(4) . . ?
C19 C18 H18A 121(3) . . ?
C17 C18 H18A 120(3) . . ?
C18 C19 C20 119.9(4) . . ?
C18 C19 Cl1 120.5(4) . . ?
C20 C19 Cl1 119.6(4) . . ?
C21 C20 C19 119.5(5) . . ?
C21 C20 H20A 124(4) . . ?
C19 C20 H20A 116(4) . . ?
C20 C21 C16 121.7(4) . . ?
C20 C21 H21A 119.1 . . ?
C16 C21 H21A 119.1 . . ?
F6 P1 F1 100.3(5) . . ?
F6 P1 F3 91.9(6) . . ?
F1 P1 F3 167.7(6) . . ?
F6 P1 F5 172.7(5) . . ?
F1 P1 F5 86.2(4) . . ?
F3 P1 F5 81.6(5) . . ?
F6 P1 F4 92.7(3) . . ?
F1 P1 F4 91.4(3) . . ?
F3 P1 F4 89.5(3) . . ?
F5 P1 F4 90.4(3) . . ?
F6 P1 F2 91.0(3) . . ?
F1 P1 F2 88.2(2) . . ?
F3 P1 F2 90.1(3) . . ?
F5 P1 F2 85.8(3) . . ?
F4 P1 F2 176.3(3) . . ?

loop_
_geom_bond_atom_site_label_1
_geom_bond_atom_site_label_2
_geom_bond_distance
_geom_bond_site_symmetry_2
_geom_bond_publ_flag
I1 C9 2.065(4) . ?
Cl1 C19 1.728(5) . ?
O1 C11 1.412(6) . ?
O1 C12 1.421(5) . ?
N1 C1 1.521(5) . ?
N1 C10 1.521(5) . ?
N1 C13 1.523(5) . ?
N1 C8 1.529(5) . ?
C1 C14 1.297(6) . ?
C1 C2 1.450(6) . ?
C2 C3 1.359(6) . ?
C2 C7 1.400(6) . ?
C3 C4 1.378(7) . ?
C3 H3A 0.80(5) . ?
C4 C5 1.381(8) . ?
C4 H4A 0.9300 . ?
C5 C6 1.360(7) . ?
C5 H5A 0.9300 . ?
C6 C7 1.398(6) . ?
C6 H6A 0.9300 . ?
C7 C8 1.449(5) . ?
C8 C9 1.315(6) . ?
C9 H9A 0.9300 . ?
C10 C11 1.494(6) . ?
C10 H10A 0.9700 . ?
C10 H10B 0.9700 . ?
C11 H11A 0.9700 . ?
C11 H11B 0.9700 . ?
C12 C13 1.509(6) . ?
C12 H12A 0.9700 . ?
C12 H12B 0.9700 . ?
C13 H13B 1.05(5) . ?
C13 H13A 1.03(5) . ?
C14 C15 1.313(7) . ?
C15 C16 1.466(6) . ?
C15 H15A 0.9300 . ?
C16 C17 1.379(6) . ?
C16 C21 1.386(7) . ?
C17 C18 1.377(6) . ?
C17 H17A 0.9300 . ?
C18 C19 1.368(7) . ?
C18 H18A 0.98(4) . ?
C19 C20 1.403(7) . ?
C20 C21 1.362(7) . ?
C20 H20A 0.77(5) . ?
C21 H21A 0.9300 . ?
P1 F6 1.515(5) . ?
P1 F1 1.535(5) . ?
P1 F3 1.550(5) . ?
P1 F5 1.575(5) . ?
P1 F4 1.580(3) . ?
P1 F2 1.602(3) . ?

loop_
_geom_torsion_atom_site_label_1
_geom_torsion_atom_site_label_2
_geom_torsion_atom_site_label_3
_geom_torsion_atom_site_label_4
_geom_torsion
_geom_torsion_site_symmetry_1
_geom_torsion_site_symmetry_2
_geom_torsion_site_symmetry_3
_geom_torsion_site_symmetry_4
_geom_torsion_publ_flag
C10 N1 C1 C14 -62.6(5) . . . . ?
C13 N1 C1 C14 60.9(5) . . . . ?
C8 N1 C1 C14 179.5(4) . . . . ?
C10 N1 C1 C2 116.8(3) . . . . ?
C13 N1 C1 C2 -119.7(3) . . . . ?
C8 N1 C1 C2 -1.1(4) . . . . ?
C14 C1 C2 C3 0.7(8) . . . . ?
N1 C1 C2 C3 -178.7(4) . . . . ?
C14 C1 C2 C7 179.3(4) . . . . ?
N1 C1 C2 C7 -0.1(4) . . . . ?
C7 C2 C3 C4 -0.6(7) . . . . ?
C1 C2 C3 C4 177.9(4) . . . . ?
C2 C3 C4 C5 -0.7(7) . . . . ?
C3 C4 C5 C6 1.9(8) . . . . ?
C4 C5 C6 C7 -1.8(7) . . . . ?
C5 C6 C7 C2 0.5(6) . . . . ?
C5 C6 C7 C8 -178.7(4) . . . . ?
C3 C2 C7 C6 0.6(6) . . . . ?
C1 C2 C7 C6 -178.1(4) . . . . ?
C3 C2 C7 C8 -180.0(4) . . . . ?
C1 C2 C7 C8 1.3(5) . . . . ?
C6 C7 C8 C9 -3.5(8) . . . . ?
C2 C7 C8 C9 177.2(5) . . . . ?
C6 C7 C8 N1 177.3(4) . . . . ?
C2 C7 C8 N1 -2.0(4) . . . . ?
C1 N1 C8 C9 -177.5(4) . . . . ?
C10 N1 C8 C9 63.4(5) . . . . ?
C13 N1 C8 C9 -58.4(4) . . . . ?
C1 N1 C8 C7 1.8(4) . . . . ?
C10 N1 C8 C7 -117.3(3) . . . . ?
C13 N1 C8 C7 120.9(3) . . . . ?
C7 C8 C9 I1 1.4(7) . . . . ?
N1 C8 C9 I1 -179.5(3) . . . . ?
C1 N1 C10 C11 78.5(4) . . . . ?
C13 N1 C10 C11 -45.1(5) . . . . ?
C8 N1 C10 C11 -166.6(3) . . . . ?
C12 O1 C11 C10 -65.5(4) . . . . ?
N1 C10 C11 O1 55.8(5) . . . . ?
C11 O1 C12 C13 65.1(4) . . . . ?
O1 C12 C13 N1 -54.8(4) . . . . ?
C1 N1 C13 C12 -79.2(4) . . . . ?
C10 N1 C13 C12 44.6(4) . . . . ?
C8 N1 C13 C12 165.6(3) . . . . ?
C2 C1 C14 C15 -46(4) . . . . ?
N1 C1 C14 C15 133(4) . . . . ?
C1 C14 C15 C16 140(4) . . . . ?
C14 C15 C16 C17 173.9(5) . . . . ?
C14 C15 C16 C21 -3.5(8) . . . . ?
C21 C16 C17 C18 -0.8(7) . . . . ?
C15 C16 C17 C18 -178.4(4) . . . . ?
C16 C17 C18 C19 0.4(7) . . . . ?
C17 C18 C19 C20 -0.7(7) . . . . ?
C17 C18 C19 Cl1 -179.9(3) . . . . ?
C18 C19 C20 C21 1.5(7) . . . . ?
Cl1 C19 C20 C21 -179.4(4) . . . . ?
C19 C20 C21 C16 -1.9(8) . . . . ?
C17 C16 C21 C20 1.5(7) . . . . ?
C15 C16 C21 C20 179.1(5) . . . . ?
